data_2233727
loop_
_publ_author_name
'Park, Dong Ho'
'Ramkumar, V.'
'Parthiban, P.'

_publ_section_title
;
 2,4-Bis(4-ethoxyphenyl)-7-methyl-3-azabicyclo[3.3.1]nonan-9-one
;
_journal_coeditor_code BQ2338
_journal_issue 3
_journal_name_full 'Acta Crystallographica Section E'
_journal_page_first o779
_journal_page_last o780
_journal_paper_doi 10.1107/S1600536812006563
_journal_volume 68
_journal_year 2012
_chemical_formula_iupac 'C25 H31 N O3'
_chemical_formula_moiety 'C25 H31 N O3'
_chemical_formula_sum 'C25 H31 N O3'
_chemical_formula_weight 393.51
_chemical_name_systematic
;
2,4-Bis(4-ethoxyphenyl)-7-methyl-3-azabicyclo[3.3.1]nonan-9-one
;
_space_group_IT_number 31
_symmetry_cell_setting orthorhombic
_symmetry_space_group_name_Hall 'P 2ac -2'
_symmetry_space_group_name_H-M 'P m n 21'
_atom_sites_solution_hydrogens geom
_atom_sites_solution_primary direct
_atom_sites_solution_secondary difmap
_audit_creation_method SHELXL97
_cell_angle_alpha 90.00
_cell_angle_beta 90.00
_cell_angle_gamma 90.00
_cell_formula_units_Z 2
_cell_length_a 19.329(4)
_cell_length_b 6.7967(12)
_cell_length_c 8.2501(16)
_cell_measurement_reflns_used 1281
_cell_measurement_temperature 298(2)
_cell_measurement_theta_max 22.26
_cell_measurement_theta_min 2.51
_cell_volume 1083.8(4)
_computing_cell_refinement 'APEX2 and SAINT (Bruker, 2004)'
_computing_data_collection 'APEX2 (Bruker, 2004)'
_computing_data_reduction 'SAINT-Plus and XPREP (Bruker, 2004)'
_computing_molecular_graphics 'ORTEP-3 (Farrugia, 1997)'
_computing_publication_material 'SHELXL97 (Sheldrick, 2008)'
_computing_structure_refinement 'SHELXL97 (Sheldrick, 2008)'
_computing_structure_solution 'SHELXS97 (Sheldrick, 2008)'
_diffrn_ambient_temperature 298(2)
_diffrn_measured_fraction_theta_full 0.986
_diffrn_measured_fraction_theta_max 0.986
_diffrn_measurement_device_type 'Bruker APEXII CCD area-detector'
_diffrn_measurement_method '\f and \w'
_diffrn_radiation_monochromator graphite
_diffrn_radiation_source 'fine-focus sealed tube'
_diffrn_radiation_type MoK\a
_diffrn_radiation_wavelength 0.71073
_diffrn_reflns_av_R_equivalents 0.0147
_diffrn_reflns_av_sigmaI/netI 0.0305
_diffrn_reflns_limit_h_max 23
_diffrn_reflns_limit_h_min 0
_diffrn_reflns_limit_k_max 8
_diffrn_reflns_limit_k_min 0
_diffrn_reflns_limit_l_max 10
_diffrn_reflns_limit_l_min -7
_diffrn_reflns_number 1565
_diffrn_reflns_theta_full 25.99
_diffrn_reflns_theta_max 25.99
_diffrn_reflns_theta_min 2.11
_exptl_absorpt_coefficient_mu 0.078
_exptl_absorpt_correction_T_max 0.9922
_exptl_absorpt_correction_T_min 0.9731
_exptl_absorpt_correction_type multi-scan
_exptl_absorpt_process_details '(SADABS; Bruker, 2004)'
_exptl_crystal_colour colourless
_exptl_crystal_density_diffrn 1.206
_exptl_crystal_density_method 'not measured'
_exptl_crystal_description block
_exptl_crystal_F_000 424
_exptl_crystal_size_max 0.35
_exptl_crystal_size_mid 0.28
_exptl_crystal_size_min 0.10
_refine_diff_density_max 0.119
_refine_diff_density_min -0.164
_refine_ls_extinction_method none
_refine_ls_goodness_of_fit_ref 1.049
_refine_ls_hydrogen_treatment mixed
_refine_ls_matrix_type full
_refine_ls_number_parameters 150
_refine_ls_number_reflns 1165
_refine_ls_number_restraints 4
_refine_ls_restrained_S_all 1.048
_refine_ls_R_factor_all 0.0501
_refine_ls_R_factor_gt 0.0368
_refine_ls_shift/su_max 0.000
_refine_ls_shift/su_mean 0.000
_refine_ls_structure_factor_coef Fsqd
_refine_ls_weighting_details 'calc w = 1/[\s^2^(Fo^2^)+(0.0502P)^2^+0.0596P] where P=(Fo^2^+2Fc^2^)/3'
_refine_ls_weighting_scheme calc
_refine_ls_wR_factor_gt 0.0868
_refine_ls_wR_factor_ref 0.0942
_reflns_number_gt 950
_reflns_number_total 1165
_reflns_threshold_expression I>2\s(I)
_cod_data_source_file bq2338.cif
_cod_data_source_block I
_cod_original_sg_symbol_Hall 'P 2ac -2 '
_cod_database_code 2233727
_cod_database_fobs_code 2233727

loop_
_symmetry_equiv_pos_as_xyz
'x, y, z'
'-x+1/2, -y, z+1/2'
'x+1/2, -y, z+1/2'
'-x, y, z'

loop_
_atom_site_type_symbol
_atom_site_label
_atom_site_fract_x
_atom_site_fract_y
_atom_site_fract_z
_atom_site_U_iso_or_equiv
_atom_site_adp_type
_atom_site_calc_flag
_atom_site_refinement_flags
_atom_site_occupancy
_atom_site_symmetry_multiplicity
C C1 0.06340(12) 0.4381(3) 0.8529(3) 0.0363(6) Uani d . 1 1
H H1 0.0632 0.4085 0.7366 0.044 Uiso calc R 1 1
C C2 0.06391(13) 0.2389(3) 0.9456(3) 0.0389(6) Uani d . 1 1
H H2 0.1044 0.1628 0.9112 0.047 Uiso calc R 1 1
C C3 0.0000 0.1332(5) 0.8932(5) 0.0415(8) Uani d S 1 2
C C4 0.06491(14) 0.2575(4) 1.1304(3) 0.0477(7) Uani d . 1 1
H H4A 0.0714 0.1276 1.1767 0.057 Uiso calc R 1 1
H H4B 0.1044 0.3370 1.1615 0.057 Uiso calc R 1 1
C C5 0.0000 0.3480(6) 1.2034(4) 0.0489(10) Uani d S 1 2
H H5 0.0000 0.4887 1.1772 0.059 Uiso calc SR 1 2
C C6 0.0000 0.3276(10) 1.3882(6) 0.0786(15) Uani d SD 1 2
C C7 0.12754(11) 0.5559(3) 0.8882(3) 0.0349(6) Uani d . 1 1
C C8 0.12963(12) 0.7124(4) 0.9938(3) 0.0397(6) Uani d . 1 1
H H8 0.0895 0.7477 1.0489 0.048 Uiso calc R 1 1
C C9 0.18980(12) 0.8191(4) 1.0205(3) 0.0434(6) Uani d . 1 1
H H9 0.1898 0.9248 1.0921 0.052 Uiso calc R 1 1
C C10 0.24949(12) 0.7671(4) 0.9402(3) 0.0415(6) Uani d . 1 1
C C11 0.24911(14) 0.6067(4) 0.8392(4) 0.0517(8) Uani d . 1 1
H H11 0.2898 0.5676 0.7885 0.062 Uiso calc R 1 1
C C12 0.18887(13) 0.5027(4) 0.8122(4) 0.0463(6) Uani d . 1 1
H H12 0.1893 0.3956 0.7421 0.056 Uiso calc R 1 1
C C13 0.31170(14) 1.0533(4) 1.0305(4) 0.0610(8) Uani d . 1 1
H H13A 0.3057 1.0357 1.1463 0.073 Uiso calc R 1 1
H H13B 0.2741 1.1343 0.9905 0.073 Uiso calc R 1 1
C C14 0.37939(15) 1.1511(5) 0.9972(5) 0.0731(10) Uani d . 1 1
H H14A 0.4162 1.0730 1.0414 0.110 Uiso calc R 1 1
H H14B 0.3798 1.2790 1.0466 0.110 Uiso calc R 1 1
H H14C 0.3856 1.1643 0.8823 0.110 Uiso calc R 1 1
N N1 0.0000 0.5455(4) 0.8897(4) 0.0361(7) Uani d SD 1 2
O O1 0.0000 -0.0133(4) 0.8084(4) 0.0603(8) Uani d S 1 2
O O2 0.31106(9) 0.8665(3) 0.9511(3) 0.0599(6) Uani d . 1 1
H H1A 0.0000 0.656(3) 0.840(4) 0.033(10) Uiso d SD 1 2
H H6A -0.0436(13) 0.385(5) 1.427(5) 0.091(12) Uiso d D 1 1
H H6B 0.0000 0.189(4) 1.421(7) 0.089(18) Uiso d SD 1 2

loop_
_atom_site_aniso_label
_atom_site_aniso_U_11
_atom_site_aniso_U_22
_atom_site_aniso_U_33
_atom_site_aniso_U_12
_atom_site_aniso_U_13
_atom_site_aniso_U_23
C1 0.0373(14) 0.0399(13) 0.0318(12) 0.0017(10) 0.0031(10) 0.0015(11)
C2 0.0344(13) 0.0350(12) 0.0471(13) 0.0070(10) 0.0024(12) 0.0050(13)
C3 0.050(2) 0.0315(18) 0.0426(18) 0.000 0.000 0.0048(19)
C4 0.0452(17) 0.0520(15) 0.0459(14) -0.0029(12) -0.0086(12) 0.0147(14)
C5 0.057(3) 0.053(2) 0.0369(18) 0.000 0.000 0.005(2)
C6 0.095(4) 0.103(4) 0.038(2) 0.000 0.000 0.008(3)
C7 0.0319(13) 0.0376(13) 0.0353(12) 0.0030(10) 0.0060(10) 0.0055(12)
C8 0.0310(12) 0.0453(13) 0.0428(13) 0.0050(10) 0.0055(10) -0.0038(13)
C9 0.0406(14) 0.0435(13) 0.0461(13) 0.0031(11) 0.0023(12) -0.0054(14)
C10 0.0334(13) 0.0414(13) 0.0498(13) -0.0003(11) 0.0052(12) -0.0004(13)
C11 0.0369(15) 0.0466(15) 0.0717(19) 0.0010(12) 0.0197(14) -0.0083(16)
C12 0.0442(16) 0.0390(13) 0.0556(14) 0.0017(12) 0.0131(12) -0.0078(14)
C13 0.0543(18) 0.0615(18) 0.0672(19) -0.0074(13) 0.0053(15) -0.0171(18)
C14 0.065(2) 0.076(2) 0.079(2) -0.0226(17) 0.0056(18) -0.021(2)
N1 0.0317(16) 0.0324(16) 0.0441(16) 0.000 0.000 0.0075(14)
O1 0.073(2) 0.0366(14) 0.0713(18) 0.000 0.000 -0.0071(16)
O2 0.0388(10) 0.0547(11) 0.0862(14) -0.0084(9) 0.0101(10) -0.0158(13)

loop_
_atom_type_symbol
_atom_type_description
_atom_type_scat_dispersion_real
_atom_type_scat_dispersion_imag
_atom_type_scat_source
C C 0.0033 0.0016 'International Tables Vol C Tables 4.2.6.8 and 6.1.1.4'
H H 0.0000 0.0000 'International Tables Vol C Tables 4.2.6.8 and 6.1.1.4'
N N 0.0061 0.0033 'International Tables Vol C Tables 4.2.6.8 and 6.1.1.4'
O O 0.0106 0.0060 'International Tables Vol C Tables 4.2.6.8 and 6.1.1.4'

loop_
_geom_angle_atom_site_label_1
_geom_angle_atom_site_label_2
_geom_angle_atom_site_label_3
_geom_angle_site_symmetry_1
_geom_angle_site_symmetry_3
_geom_angle
N1 C1 C7 . . 112.68(19)
N1 C1 C2 . . 109.8(2)
C7 C1 C2 . . 111.28(19)
N1 C1 H1 . . 107.6
C7 C1 H1 . . 107.6
C2 C1 H1 . . 107.6
C3 C2 C4 . . 109.8(2)
C3 C2 C1 . . 105.8(2)
C4 C2 C1 . . 114.7(2)
C3 C2 H2 . . 108.8
C4 C2 H2 . . 108.8
C1 C2 H2 . . 108.8
O1 C3 C2 . . 124.08(16)
O1 C3 C2 . 4 124.08(16)
C2 C3 C2 . 4 111.6(3)
C5 C4 C2 . . 114.6(2)
C5 C4 H4A . . 108.6
C2 C4 H4A . . 108.6
C5 C4 H4B . . 108.6
C2 C4 H4B . . 108.6
H4A C4 H4B . . 107.6
C4 C5 C4 4 . 111.1(3)
C4 C5 C6 4 . 110.9(2)
C4 C5 C6 . . 110.9(2)
C4 C5 H5 4 . 107.9
C4 C5 H5 . . 107.9
C6 C5 H5 . . 107.9
C5 C6 H6A . . 107(3)
C5 C6 H6B . . 111(4)
H6A C6 H6B . . 107(3)
C8 C7 C12 . . 117.5(2)
C8 C7 C1 . . 124.0(2)
C12 C7 C1 . . 118.5(2)
C7 C8 C9 . . 122.0(2)
C7 C8 H8 . . 119.0
C9 C8 H8 . . 119.0
C10 C9 C8 . . 119.4(2)
C10 C9 H9 . . 120.3
C8 C9 H9 . . 120.3
O2 C10 C11 . . 115.8(2)
O2 C10 C9 . . 124.7(2)
C11 C10 C9 . . 119.5(2)
C10 C11 C12 . . 120.6(2)
C10 C11 H11 . . 119.7
C12 C11 H11 . . 119.7
C11 C12 C7 . . 120.9(3)
C11 C12 H12 . . 119.5
C7 C12 H12 . . 119.5
O2 C13 C14 . . 108.6(2)
O2 C13 H13A . . 110.0
C14 C13 H13A . . 110.0
O2 C13 H13B . . 110.0
C14 C13 H13B . . 110.0
H13A C13 H13B . . 108.3
C13 C14 H14A . . 109.5
C13 C14 H14B . . 109.5
H14A C14 H14B . . 109.5
C13 C14 H14C . . 109.5
H14A C14 H14C . . 109.5
H14B C14 H14C . . 109.5
C1 N1 C1 4 . 114.3(3)
C1 N1 H1A 4 . 109.9(10)
C1 N1 H1A . . 109.9(10)
C10 O2 C13 . . 118.37(19)

loop_
_geom_bond_atom_site_label_1
_geom_bond_atom_site_label_2
_geom_bond_site_symmetry_2
_geom_bond_distance
C1 N1 . 1.458(3)
C1 C7 . 1.504(3)
C1 C2 . 1.555(3)
C1 H1 . 0.9800
C2 C3 . 1.493(3)
C2 C4 . 1.530(4)
C2 H2 . 0.9800
C3 O1 . 1.216(4)
C3 C2 4 1.493(3)
C4 C5 . 1.521(4)
C4 H4A . 0.9700
C4 H4B . 0.9700
C5 C4 4 1.521(4)
C5 C6 . 1.531(6)
C5 H5 . 0.9800
C6 H6A . 0.980(18)
C6 H6B . 0.98(2)
C7 C8 . 1.375(3)
C7 C12 . 1.389(3)
C8 C9 . 1.388(3)
C8 H8 . 0.9300
C9 C10 . 1.376(3)
C9 H9 . 0.9300
C10 O2 . 1.371(3)
C10 C11 . 1.373(4)
C11 C12 . 1.380(3)
C11 H11 . 0.9300
C12 H12 . 0.9300
C13 O2 . 1.429(3)
C13 C14 . 1.493(4)
C13 H13A . 0.9700
C13 H13B . 0.9700
C14 H14A . 0.9600
C14 H14B . 0.9600
C14 H14C . 0.9600
N1 C1 4 1.458(3)
N1 H1A . 0.855(18)

loop_
_geom_hbond_atom_site_label_D
_geom_hbond_atom_site_label_H
_geom_hbond_atom_site_label_A
_geom_hbond_site_symmetry_A
_geom_hbond_distance_DH
_geom_hbond_distance_HA
_geom_hbond_distance_DA
_geom_hbond_angle_DHA
N1 H1A O1 1_565 0.855(18) 2.26(2) 3.073(4) 158(3)

loop_
_geom_torsion_atom_site_label_1
_geom_torsion_atom_site_label_2
_geom_torsion_atom_site_label_3
_geom_torsion_atom_site_label_4
_geom_torsion_site_symmetry_4
_geom_torsion
N1 C1 C2 C3 . 57.5(3)
C7 C1 C2 C3 . -177.0(2)
N1 C1 C2 C4 . -63.6(3)
C7 C1 C2 C4 . 61.9(3)
C4 C2 C3 O1 . -125.3(4)
C1 C2 C3 O1 . 110.4(4)
C4 C2 C3 C2 4 59.6(4)
C1 C2 C3 C2 4 -64.7(3)
C3 C2 C4 C5 . -53.1(3)
C1 C2 C4 C5 . 65.9(3)
C2 C4 C5 C4 4 46.1(4)
C2 C4 C5 C6 . 170.0(3)
N1 C1 C7 C8 . 22.0(3)
C2 C1 C7 C8 . -101.9(3)
N1 C1 C7 C12 . -159.1(2)
C2 C1 C7 C12 . 77.1(3)
C12 C7 C8 C9 . 2.2(4)
C1 C7 C8 C9 . -178.9(2)
C7 C8 C9 C10 . -0.4(4)
C8 C9 C10 O2 . 176.9(2)
C8 C9 C10 C11 . -2.1(4)
O2 C10 C11 C12 . -176.3(3)
C9 C10 C11 C12 . 2.8(4)
C10 C11 C12 C7 . -1.0(4)
C8 C7 C12 C11 . -1.5(4)
C1 C7 C12 C11 . 179.5(2)
C7 C1 N1 C1 4 178.43(16)
C2 C1 N1 C1 4 -56.9(3)
C11 C10 O2 C13 . 169.0(3)
C9 C10 O2 C13 . -10.0(4)
C14 C13 O2 C10 . -168.2(3)
